data_4072506
loop_
_publ_author_name
'Wang, Jianhui'
'Zheng, Chong'
'Canseco-Melchor, Graciela'
'Hilby, Daniel J.'
'Maguire, John A.'
'Hosmane, Narayan S.'

_publ_section_title
;
 Chemistry of C-Trimethylsilyl-Substituted Heterocarboranes. 33. Synthesis
 of Mixed-Ligand Metallacarboranes of Yttrium and Lanthanides Derived from
 Open \h5-Pentadiene and C2B4-Carborane:&#x00A0; A Synthetic and
 Structural Investigation
;
_journal_issue 3
_journal_name_full Organometallics
_journal_page_first 577
_journal_paper_doi 10.1021/om060751v
_journal_volume 26
_journal_year 2007
_chemical_formula_sum 'C15 H33 B4 Si2 Y'
_chemical_formula_weight 401.74
_chemical_name_systematic
; 
 ? 
;
_space_group_IT_number 14
_symmetry_cell_setting monoclinic
_symmetry_space_group_name_Hall '-P 2yn'
_symmetry_space_group_name_H-M 'P 1 21/n 1'
_atom_sites_solution_hydrogens geom
_atom_sites_solution_primary direct
_atom_sites_solution_secondary difmap
_audit_creation_method SHELXL-97
_cell_angle_alpha 90.00
_cell_angle_beta 94.7850(10)
_cell_angle_gamma 90.00
_cell_formula_units_Z 4
_cell_length_a 15.6185(12)
_cell_length_b 8.4258(7)
_cell_length_c 16.7041(13)
_cell_measurement_reflns_used 207
_cell_measurement_temperature 203(2)
_cell_measurement_theta_max 14
_cell_measurement_theta_min -14
_cell_volume 2190.6(3)
_computing_cell_refinement 'SMART and SAINT (Bruker, 1999)'
_computing_data_collection 'SMART (Bruker, 1999)'
_computing_data_reduction 'SAINT (Bruker, 1999)'
_computing_molecular_graphics 'SHELXTL (Sheldrick, 1997)'
_computing_publication_material 'SHELXTL (Sheldrick, 1997)'
_computing_structure_refinement 'SHELXTL (Sheldrick, 1997)'
_computing_structure_solution 'SIR97 (Altomare et al., 1999)'
_diffrn_ambient_temperature 203(2)
_diffrn_detector_area_resol_mean 0
_diffrn_measured_fraction_theta_full 0.987
_diffrn_measured_fraction_theta_max 0.987
_diffrn_measurement_device_type 'Siemens SMART CCD  PLATFORM'
_diffrn_measurement_method '\w scans'
_diffrn_radiation_monochromator graphite
_diffrn_radiation_source 'fine-focus sealed tube'
_diffrn_radiation_type MoK\a
_diffrn_radiation_wavelength 0.71073
_diffrn_reflns_av_R_equivalents 0.0387
_diffrn_reflns_av_sigmaI/netI 0.0337
_diffrn_reflns_limit_h_max 18
_diffrn_reflns_limit_h_min -18
_diffrn_reflns_limit_k_max 10
_diffrn_reflns_limit_k_min -10
_diffrn_reflns_limit_l_max 19
_diffrn_reflns_limit_l_min -19
_diffrn_reflns_number 15083
_diffrn_reflns_theta_full 25.00
_diffrn_reflns_theta_max 25.00
_diffrn_reflns_theta_min 1.72
_diffrn_standards_decay_% 0
_diffrn_standards_interval_count 0
_diffrn_standards_interval_time 0
_diffrn_standards_number 0
_exptl_absorpt_coefficient_mu 2.764
_exptl_absorpt_correction_T_max 1.000
_exptl_absorpt_correction_T_min 0.411726
_exptl_absorpt_correction_type multi-scan
_exptl_absorpt_process_details 'SADABS (Sheldrick, 2000)'
_exptl_crystal_colour yellow
_exptl_crystal_density_diffrn 1.218
_exptl_crystal_density_method 'not measured'
_exptl_crystal_description plate
_exptl_crystal_F_000 840
_exptl_crystal_size_max 0.80
_exptl_crystal_size_mid 0.25
_exptl_crystal_size_min 0.02
_refine_diff_density_max 0.557
_refine_diff_density_min -1.506
_refine_diff_density_rms 0.112
_refine_ls_extinction_coef 0.0003(3)
_refine_ls_extinction_expression Fc^*^=kFc[1+0.001xFc^2^\l^3^/sin(2\q)]^-1/4^
_refine_ls_extinction_method SHELXL
_refine_ls_goodness_of_fit_ref 1.616
_refine_ls_hydrogen_treatment constr
_refine_ls_matrix_type full
_refine_ls_number_parameters 233
_refine_ls_number_reflns 3797
_refine_ls_number_restraints 0
_refine_ls_restrained_S_all 1.616
_refine_ls_R_factor_all 0.0947
_refine_ls_R_factor_gt 0.0940
_refine_ls_shift/su_max 0.029
_refine_ls_shift/su_mean 0.005
_refine_ls_structure_factor_coef Fsqd
_refine_ls_weighting_details 'calc w=1/[\s^2^(Fo^2^)+(0.0001P)^2^+17.4823P] where P=(Fo^2^+2Fc^2^)/3'
_refine_ls_weighting_scheme calc
_refine_ls_wR_factor_gt 0.1805
_refine_ls_wR_factor_ref 0.1807
_reflns_number_gt 3777
_reflns_number_total 3797
_reflns_threshold_expression >2sigma(I)
_cod_data_source_file om060751vsi20061109_052458.cif
_cod_data_source_block compd_3_hos286
_cod_original_sg_symbol_H-M 'P 21/n'
_cod_database_code 4072506

loop_
_symmetry_equiv_pos_as_xyz
'x, y, z'
'-x+1/2, y+1/2, -z+1/2'
'-x, -y, -z'
'x-1/2, -y-1/2, z-1/2'

loop_
_atom_site_label
_atom_site_type_symbol
_atom_site_fract_x
_atom_site_fract_y
_atom_site_fract_z
_atom_site_U_iso_or_equiv
_atom_site_adp_type
_atom_site_occupancy
_atom_site_symmetry_multiplicity
_atom_site_calc_flag
_atom_site_refinement_flags
Y Y 0.56896(5) 0.04683(9) 0.91119(4) 0.0190(2) Uani 1 1 d .
Si1 Si 0.17859(15) 0.1172(3) 1.05039(15) 0.0319(6) Uani 1 1 d .
Si2 Si 0.25906(15) -0.2114(3) 0.90844(14) 0.0296(6) Uani 1 1 d .
C1 C 0.2900(5) 0.0838(9) 1.0189(4) 0.0193(16) Uani 1 1 d .
C2 C 0.3183(5) -0.0433(10) 0.9627(4) 0.0200(16) Uani 1 1 d .
B3 B 0.4053(6) 0.0038(10) 0.9303(5) 0.0210(19) Uani 1 1 d .
H3 H 0.4119 -0.0776 0.8789 0.06(3) Uiso 1 1 calc R
B4 B 0.4338(6) 0.1768(11) 0.9709(5) 0.023(2) Uani 1 1 d .
H4 H 0.4709 0.2882 0.9659 0.17(8) Uiso 1 1 calc R
B5 B 0.3575(6) 0.2213(12) 1.0309(5) 0.023(2) Uani 1 1 d .
H5 H 0.3523 0.3333 1.0652 0.05(3) Uiso 1 1 calc R
B6 B 0.3235(6) 0.1521(11) 0.9309(5) 0.024(2) Uani 1 1 d .
H6 H 0.2880 0.2154 0.8802 0.02(2) Uiso 1 1 calc R
C11 C 0.6204(6) -0.0748(11) 0.7773(5) 0.035(2) Uani 1 1 d .
H11A H 0.6739 -0.0311 0.7597 0.14(7) Uiso 1 1 calc R
H11B H 0.6176 -0.1907 0.7729 0.06(3) Uiso 1 1 calc R
C12 C 0.5469(6) 0.0048(10) 0.7513(5) 0.029(2) Uani 1 1 d .
C120 C 0.4748(7) -0.0906(13) 0.7066(6) 0.047(3) Uani 1 1 d .
H12A H 0.4266 -0.0211 0.6917 0.14(7) Uiso 1 1 calc R
H12B H 0.4566 -0.1744 0.7413 0.21(10) Uiso 1 1 calc R
H12C H 0.4953 -0.1369 0.6587 0.15(7) Uiso 1 1 calc R
C13 C 0.5260(5) 0.1662(10) 0.7679(4) 0.0260(19) Uani 1 1 d .
H13 H 0.4697 0.1956 0.7495 0.02(2) Uiso 1 1 calc R
C14 C 0.5746(5) 0.2892(10) 0.8069(5) 0.0258(18) Uani 1 1 d .
C140 C 0.5285(7) 0.4447(12) 0.8132(6) 0.042(2) Uani 1 1 d .
H14A H 0.4727 0.4387 0.7832 0.17(8) Uiso 1 1 calc R
H14B H 0.5620 0.5288 0.7914 0.15(7) Uiso 1 1 calc R
H14C H 0.5210 0.4670 0.8692 0.17(8) Uiso 1 1 calc R
C15 C 0.6563(6) 0.2737(11) 0.8458(5) 0.033(2) Uani 1 1 d .
H15A H 0.6753 0.3613 0.8816 0.03(2) Uiso 1 1 calc R
H15B H 0.7011 0.2381 0.8122 0.17(8) Uiso 1 1 calc R
C101 C 0.1433(6) -0.0324(14) 1.1233(6) 0.044(3) Uani 1 1 d .
H10A H 0.1850 -0.0373 1.1696 0.09(5) Uiso 1 1 calc R
H10B H 0.1387 -0.1358 1.0977 0.07(4) Uiso 1 1 calc R
H10C H 0.0878 -0.0019 1.1405 0.09(4) Uiso 1 1 calc R
C102 C 0.0988(6) 0.1281(17) 0.9599(7) 0.056(3) Uani 1 1 d .
H10D H 0.0417 0.1449 0.9770 0.06(3) Uiso 1 1 calc R
H10E H 0.0999 0.0295 0.9300 0.06(4) Uiso 1 1 calc R
H10F H 0.1136 0.2155 0.9258 0.09(5) Uiso 1 1 calc R
C103 C 0.1750(8) 0.3102(14) 1.1029(8) 0.059(3) Uani 1 1 d .
H10G H 0.2154 0.3088 1.1503 0.08(4) Uiso 1 1 calc R
H10H H 0.1175 0.3284 1.1186 0.09(4) Uiso 1 1 calc R
H10I H 0.1904 0.3944 1.0672 0.08(4) Uiso 1 1 calc R
C201 C 0.1670(7) -0.2964(14) 0.9589(6) 0.051(3) Uani 1 1 d .
H20A H 0.1866 -0.3289 1.0130 0.07(4) Uiso 1 1 calc R
H20B H 0.1441 -0.3876 0.9288 0.09(4) Uiso 1 1 calc R
H20C H 0.1223 -0.2168 0.9610 0.05(3) Uiso 1 1 calc R
C202 C 0.3375(8) -0.3747(13) 0.9014(7) 0.055(3) Uani 1 1 d .
H20D H 0.3589 -0.4079 0.9550 0.07(4) Uiso 1 1 calc R
H20E H 0.3851 -0.3381 0.8725 0.09(5) Uiso 1 1 calc R
H20F H 0.3097 -0.4637 0.8731 0.08(4) Uiso 1 1 calc R
C203 C 0.2202(7) -0.1440(16) 0.8065(5) 0.053(3) Uani 1 1 d .
H20G H 0.2676 -0.0990 0.7801 0.014(19) Uiso 1 1 calc R
H20H H 0.1760 -0.0641 0.8103 0.12(6) Uiso 1 1 calc R
H20I H 0.1965 -0.2336 0.7756 0.05(3) Uiso 1 1 calc R

loop_
_atom_site_aniso_label
_atom_site_aniso_U_11
_atom_site_aniso_U_22
_atom_site_aniso_U_33
_atom_site_aniso_U_23
_atom_site_aniso_U_13
_atom_site_aniso_U_12
Y 0.0193(4) 0.0235(4) 0.0144(4) 0.0013(3) 0.0022(2) -0.0024(3)
Si1 0.0257(12) 0.0399(15) 0.0316(13) 0.0093(11) 0.0106(10) 0.0075(11)
Si2 0.0275(13) 0.0336(14) 0.0271(12) -0.0052(11) -0.0016(10) -0.0102(11)
C1 0.017(4) 0.019(4) 0.022(4) 0.000(3) 0.001(3) 0.000(3)
C2 0.019(4) 0.029(4) 0.011(3) -0.004(3) -0.002(3) 0.003(4)
B3 0.025(5) 0.019(5) 0.018(4) 0.005(3) -0.001(4) 0.000(4)
B4 0.026(5) 0.017(4) 0.026(5) 0.003(4) 0.004(4) 0.003(4)
B5 0.022(5) 0.027(5) 0.020(4) 0.003(4) -0.002(4) -0.003(4)
B6 0.032(5) 0.028(5) 0.013(4) 0.006(4) 0.007(4) 0.005(4)
C11 0.051(6) 0.034(5) 0.021(4) 0.000(4) 0.014(4) 0.013(4)
C12 0.046(5) 0.027(5) 0.015(4) 0.002(3) 0.005(4) -0.002(4)
C120 0.063(7) 0.046(6) 0.029(5) -0.008(5) -0.011(5) -0.011(6)
C13 0.031(5) 0.033(5) 0.014(4) -0.002(3) 0.004(3) 0.002(4)
C14 0.035(5) 0.025(4) 0.019(4) 0.003(3) 0.009(3) -0.004(4)
C140 0.053(6) 0.031(5) 0.044(6) -0.004(5) 0.010(5) 0.010(5)
C15 0.036(5) 0.032(5) 0.030(5) 0.001(4) -0.001(4) -0.014(4)
C101 0.028(5) 0.064(7) 0.042(6) 0.008(6) 0.010(4) -0.002(5)
C102 0.021(5) 0.095(10) 0.052(7) 0.025(7) 0.012(4) 0.017(6)
C103 0.056(7) 0.051(7) 0.074(9) 0.006(6) 0.037(7) 0.021(6)
C201 0.059(7) 0.055(7) 0.039(6) -0.007(5) 0.011(5) -0.033(6)
C202 0.065(8) 0.036(6) 0.062(8) -0.018(6) 0.004(6) -0.004(6)
C203 0.052(7) 0.083(9) 0.024(5) -0.003(5) -0.007(5) -0.025(7)

loop_
_atom_type_symbol
_atom_type_description
_atom_type_scat_dispersion_real
_atom_type_scat_dispersion_imag
_atom_type_scat_source
C C 0.0033 0.0016 'International Tables Vol C Tables 4.2.6.8 and 6.1.1.4'
B B 0.0013 0.0007 'International Tables Vol C Tables 4.2.6.8 and 6.1.1.4'
Si Si 0.0817 0.0704 'International Tables Vol C Tables 4.2.6.8 and 6.1.1.4'
Y Y -2.7962 3.5667 'International Tables Vol C Tables 4.2.6.8 and 6.1.1.4'
H H 0.0000 0.0000 'International Tables Vol C Tables 4.2.6.8 and 6.1.1.4'

loop_
_geom_angle_atom_site_label_1
_geom_angle_atom_site_label_2
_geom_angle_atom_site_label_3
_geom_angle
_geom_angle_site_symmetry_1
_geom_angle_site_symmetry_3
B3 Y C2 119.6(2) . 3_657
B3 Y C13 89.2(3) . .
C2 Y C13 146.7(3) 3_657 .
B3 Y C15 133.8(3) . .
C2 Y C15 90.3(3) 3_657 .
C13 Y C15 56.5(3) . .
B3 Y C1 132.2(2) . 3_657
C2 Y C1 33.4(2) 3_657 3_657
C13 Y C1 134.4(2) . 3_657
C15 Y C1 92.5(3) . 3_657
B3 Y C11 114.6(3) . .
C2 Y C11 116.3(3) 3_657 .
C13 Y C11 56.7(3) . .
C15 Y C11 74.1(3) . .
C1 Y C11 84.9(3) 3_657 .
B3 Y B4 36.5(3) . .
C2 Y B4 101.8(3) 3_657 .
C13 Y B4 91.9(3) . .
C15 Y B4 108.2(3) . .
C1 Y B4 131.8(3) 3_657 .
C11 Y B4 141.9(3) . .
B3 Y B5 103.4(3) . 3_657
C2 Y B5 57.5(3) 3_657 3_657
C13 Y B5 136.1(3) . 3_657
C15 Y B5 122.7(3) . 3_657
C1 Y B5 34.2(2) 3_657 3_657
C11 Y B5 80.1(3) . 3_657
B4 Y B5 123.0(3) . 3_657
B3 Y B3 85.7(3) . 3_657
C2 Y B3 34.1(2) 3_657 3_657
C13 Y B3 165.0(3) . 3_657
C15 Y B3 119.0(3) . 3_657
C1 Y B3 56.4(2) 3_657 3_657
C11 Y B3 138.0(3) . 3_657
B4 Y B3 75.6(3) . 3_657
B5 Y B3 59.0(3) 3_657 3_657
B3 Y C12 93.3(3) . .
C2 Y C12 144.7(3) 3_657 .
C13 Y C12 31.2(3) . .
C15 Y C12 73.2(3) . .
C1 Y C12 114.6(3) 3_657 .
C11 Y C12 29.7(3) . .
B4 Y C12 112.9(3) . .
B5 Y C12 105.3(3) 3_657 .
B3 Y C12 163.2(3) 3_657 .
B3 Y C14 105.6(3) . .
C2 Y C14 118.1(3) 3_657 .
C13 Y C14 30.8(3) . .
C15 Y C14 30.2(3) . .
C1 Y C14 122.0(2) 3_657 .
C11 Y C14 73.6(3) . .
B4 Y C14 90.0(3) . .
B5 Y C14 146.9(3) 3_657 .
B3 Y C14 138.6(3) 3_657 .
C12 Y C14 57.7(2) . .
B3 Y B4 75.1(3) . 3_657
C2 Y B4 57.6(3) 3_657 3_657
C13 Y B4 154.5(3) . 3_657
C15 Y B4 147.1(3) . 3_657
C1 Y B4 57.1(3) 3_657 3_657
C11 Y B4 111.5(3) . 3_657
B4 Y B4 87.3(3) . 3_657
B5 Y B4 35.8(3) 3_657 3_657
B3 Y B4 35.6(3) 3_657 3_657
C12 Y B4 128.2(3) . 3_657
C14 Y B4 174.2(3) . 3_657
C103 Si1 C101 105.2(5) . .
C103 Si1 C1 109.2(4) . .
C101 Si1 C1 114.3(4) . .
C103 Si1 C102 107.1(6) . .
C101 Si1 C102 110.2(5) . .
C1 Si1 C102 110.5(4) . .
C203 Si2 C202 109.8(6) . .
C203 Si2 C201 109.1(5) . .
C202 Si2 C201 106.4(6) . .
C203 Si2 C2 108.9(5) . .
C202 Si2 C2 106.8(4) . .
C201 Si2 C2 115.9(4) . .
C2 C1 B5 112.0(6) . .
C2 C1 B6 65.0(5) . .
B5 C1 B6 66.9(5) . .
C2 C1 Si1 127.1(5) . .
B5 C1 Si1 118.8(6) . .
B6 C1 Si1 123.3(5) . .
C2 C1 Y 72.8(4) . 3_657
B5 C1 Y 74.1(4) . 3_657
B6 C1 Y 102.5(5) . 3_657
Si1 C1 Y 134.0(4) . 3_657
C1 C2 B3 110.1(7) . .
C1 C2 B6 62.7(5) . .
B3 C2 B6 65.6(5) . .
C1 C2 Si2 132.4(5) . .
B3 C2 Si2 115.6(5) . .
B6 C2 Si2 126.9(5) . .
C1 C2 Y 73.8(4) . 3_657
B3 C2 Y 74.7(4) . 3_657
B6 C2 Y 102.1(5) . 3_657
Si2 C2 Y 130.3(4) . 3_657
C2 B3 B4 107.1(7) . .
C2 B3 B6 62.0(5) . .
B4 B3 B6 63.2(5) . .
C2 B3 Y 164.6(6) . .
B4 B3 Y 72.4(4) . .
B6 B3 Y 127.4(5) . .
C2 B3 Y 71.2(4) . 3_657
B4 B3 Y 73.8(4) . 3_657
B6 B3 Y 98.8(5) . 3_657
Y B3 Y 94.3(3) . 3_657
B3 B4 B5 105.4(7) . .
B3 B4 B6 62.0(5) . .
B5 B4 B6 62.6(5) . .
B3 B4 Y 71.1(4) . .
B5 B4 Y 162.8(6) . .
B6 B4 Y 125.4(5) . .
B3 B4 Y 70.6(4) . 3_657
B5 B4 Y 70.5(4) . 3_657
B6 B4 Y 96.6(5) . 3_657
Y B4 Y 92.7(3) . 3_657
C1 B5 B4 105.3(7) . .
C1 B5 B6 60.1(5) . .
B4 B5 B6 62.6(5) . .
C1 B5 Y 71.7(4) . 3_657
B4 B5 Y 73.7(5) . 3_657
B6 B5 Y 98.4(5) . 3_657
C1 B6 C2 52.3(4) . .
C1 B6 B3 92.3(6) . .
C2 B6 B3 52.4(5) . .
C1 B6 B5 53.0(4) . .
C2 B6 B5 92.4(5) . .
B3 B6 B5 94.4(6) . .
C1 B6 B4 94.1(6) . .
C2 B6 B4 93.7(6) . .
B3 B6 B4 54.7(5) . .
B5 B6 B4 54.8(5) . .
C12 C11 Y 76.9(5) . .
C11 C12 C13 127.1(8) . .
C11 C12 C120 117.5(9) . .
C13 C12 C120 115.0(8) . .
C11 C12 Y 73.4(5) . .
C13 C12 Y 72.2(4) . .
C120 C12 Y 125.6(6) . .
C14 C13 C12 131.6(8) . .
C14 C13 Y 76.9(5) . .
C12 C13 Y 76.6(5) . .
C15 C14 C13 125.8(8) . .
C15 C14 C140 118.4(8) . .
C13 C14 C140 115.4(8) . .
C15 C14 Y 72.8(5) . .
C13 C14 Y 72.3(5) . .
C140 C14 Y 125.0(6) . .
C14 C15 Y 77.0(5) . .

loop_
_geom_bond_atom_site_label_1
_geom_bond_atom_site_label_2
_geom_bond_distance
_geom_bond_site_symmetry_2
Y B3 2.627(9) .
Y C2 2.631(7) 3_657
Y C13 2.632(8) .
Y C15 2.638(9) .
Y C1 2.645(7) 3_657
Y C11 2.646(8) .
Y B4 2.646(9) .
Y B5 2.679(9) 3_657
Y B3 2.680(9) 3_657
Y C12 2.688(8) .
Y C14 2.691(8) .
Y B4 2.728(9) 3_657
Si1 C103 1.850(12) .
Si1 C101 1.869(10) .
Si1 C1 1.880(8) .
Si1 C102 1.880(10) .
Si2 C203 1.849(10) .
Si2 C202 1.853(11) .
Si2 C201 1.869(10) .
Si2 C2 1.882(8) .
C1 C2 1.514(10) .
C1 B5 1.568(12) .
C1 B6 1.701(11) .
C1 Y 2.645(7) 3_657
C2 B3 1.557(11) .
C2 B6 1.734(12) .
C2 Y 2.631(7) 3_657
B3 B4 1.653(13) .
B3 B6 1.788(13) .
B3 Y 2.679(9) 3_657
B4 B5 1.663(13) .
B4 B6 1.807(13) .
B4 Y 2.728(9) 3_657
B5 B6 1.806(13) .
B5 Y 2.679(9) 3_657
C11 C12 1.368(12) .
C12 C13 1.431(12) .
C12 C120 1.527(13) .
C13 C14 1.412(12) .
C14 C15 1.388(12) .
C14 C140 1.503(12) .
